data_7114954
loop_
_publ_author_name
'Bond, Andrew D.'
'Doyle, Emma L.'
'Kidd, Sara J.'
'Woods, Anthony D.'
'Wright, Dominic S.'

_publ_section_title
;
 Cooperative cation and anion coordination by a bifunctional
 imidophosphorane ligand framework; syntheses and structures of
 [LiCl{ButNHP(\m-NBut)2PNH(2-py)}3] and [{ButNP(\m-NBut)2PN(2-py)}
 Li2&#x00B7;{Li(ButN)2P}]
;
_journal_issue 8
_journal_name_full 'Chemical Communications'
_journal_page_first 777
_journal_paper_doi 10.1039/b010093p
_journal_year 2001
_chemical_formula_moiety 'C25 H49 Li3 N7 P3'
_chemical_formula_sum 'C25 H49 Li3 N7 P3'
_chemical_formula_weight 561.44
_space_group_IT_number 14
_symmetry_cell_setting monoclinic
_symmetry_space_group_name_Hall '-P 2ybc'
_symmetry_space_group_name_H-M 'P 1 21/c 1'
_atom_sites_solution_hydrogens geom
_atom_sites_solution_primary direct
_atom_sites_solution_secondary difmap
_cell_angle_alpha 90.00
_cell_angle_beta 98.535(2)
_cell_angle_gamma 90.00
_cell_formula_units_Z 4
_cell_length_a 17.1197(5)
_cell_length_b 10.5016(4)
_cell_length_c 18.8343(4)
_cell_measurement_reflns_used 14082
_cell_measurement_temperature 180(2)
_cell_measurement_theta_max 27.48
_cell_measurement_theta_min 1.00
_cell_volume 3348.61(18)
_computing_cell_refinement 'HKL Scalepack (Otwinowski & Minor 1997)'
_computing_data_collection 'Collect (Nonius B.V. 1998)'
_computing_data_reduction
;
HKL Denzo and Scalepack (Otwinowski & Minor 1997)
;
_computing_publication_material 'SHELXL-97 (Sheldrick 1997)'
_computing_structure_refinement 'SHELXL-97 (Sheldrick 1997)'
_computing_structure_solution 'SHELXS-97 (Sheldrick 1990)'
_diffrn_ambient_temperature 180(2)
_diffrn_measured_fraction_theta_full 0.989
_diffrn_measured_fraction_theta_max 0.989
_diffrn_measurement_device_type 'Nonius Kappa CCD'
_diffrn_measurement_method 'Thin slice \w and \f scans'
_diffrn_radiation_monochromator graphite
_diffrn_radiation_source 'fine-focus sealed tube'
_diffrn_radiation_type MoK\a
_diffrn_radiation_wavelength 0.71069
_diffrn_reflns_av_R_equivalents 0.0665
_diffrn_reflns_av_sigmaI/netI 0.0588
_diffrn_reflns_limit_h_max 22
_diffrn_reflns_limit_h_min 0
_diffrn_reflns_limit_k_max 13
_diffrn_reflns_limit_k_min -13
_diffrn_reflns_limit_l_max 24
_diffrn_reflns_limit_l_min -24
_diffrn_reflns_number 24258
_diffrn_reflns_theta_full 27.46
_diffrn_reflns_theta_max 27.46
_diffrn_reflns_theta_min 3.57
_exptl_absorpt_coefficient_mu 0.202
_exptl_absorpt_correction_T_max 0.976
_exptl_absorpt_correction_T_min 0.793
_exptl_absorpt_correction_type multi-scan
_exptl_absorpt_process_details 'Sortav Blessing (1995)'
_exptl_crystal_colour colourless
_exptl_crystal_density_diffrn 1.114
_exptl_crystal_density_method 'not measured'
_exptl_crystal_description block
_exptl_crystal_F_000 1208
_exptl_crystal_size_max 0.32
_exptl_crystal_size_mid 0.23
_exptl_crystal_size_min 0.12
_refine_diff_density_max 1.049
_refine_diff_density_min -0.866
_refine_diff_density_rms 0.073
_refine_ls_extinction_method none
_refine_ls_goodness_of_fit_ref 1.046
_refine_ls_hydrogen_treatment mixed
_refine_ls_matrix_type full
_refine_ls_number_parameters 337
_refine_ls_number_reflns 7577
_refine_ls_number_restraints 36
_refine_ls_restrained_S_all 1.057
_refine_ls_R_factor_all 0.1015
_refine_ls_R_factor_gt 0.0723
_refine_ls_shift/su_max 0.049
_refine_ls_shift/su_mean 0.002
_refine_ls_structure_factor_coef Fsqd
_refine_ls_weighting_details 'calc w=1/[\s^2^(Fo^2^)+(0.0953P)^2^+4.3916P] where P=(Fo^2^+2Fc^2^)/3'
_refine_ls_weighting_scheme calc
_refine_ls_wR_factor_gt 0.1848
_refine_ls_wR_factor_ref 0.2071
_reflns_number_gt 5454
_reflns_number_total 7577
_reflns_threshold_expression >2sigma(I)
_cod_data_source_file b010093p.txt
_cod_data_source_block dw0051
_cod_original_sg_symbol_H-M 'P 1 2(1)/c 1'
_cod_database_code 7114954

loop_
_symmetry_equiv_pos_as_xyz
'x, y, z'
'-x, y+1/2, -z+1/2'
'-x, -y, -z'
'x, -y-1/2, z-1/2'

loop_
_atom_site_label
_atom_site_type_symbol
_atom_site_fract_x
_atom_site_fract_y
_atom_site_fract_z
_atom_site_U_iso_or_equiv
_atom_site_adp_type
_atom_site_occupancy
_atom_site_symmetry_multiplicity
_atom_site_calc_flag
_atom_site_refinement_flags
_atom_site_disorder_assembly
_atom_site_disorder_group
Li1 Li 0.1982(4) -0.0621(6) 0.1180(3) 0.0448(13) Uani 1 1 d . . .
Li2 Li 0.2674(3) -0.1122(6) 0.2451(3) 0.0429(13) Uani 1 1 d . . .
Li3 Li 0.2858(3) -0.2801(5) 0.1333(3) 0.0403(12) Uani 1 1 d . . .
P1 P 0.36261(4) 0.03955(7) 0.13915(4) 0.0297(2) Uani 1 1 d . . .
P2 P 0.25014(5) 0.13762(7) 0.20611(4) 0.0325(2) Uani 1 1 d . . .
P3 P 0.15757(5) -0.33991(8) 0.17587(4) 0.0374(2) Uani 1 1 d . . .
N1 N 0.36690(15) -0.3040(2) 0.06803(13) 0.0325(5) Uani 1 1 d . . .
N2 N 0.34241(15) -0.1130(2) 0.11935(13) 0.0333(6) Uani 1 1 d . . .
N3 N 0.18587(15) 0.0245(3) 0.21539(14) 0.0360(6) Uani 1 1 d . A .
N4 N 0.33982(14) 0.0486(2) 0.22680(12) 0.0296(5) Uani 1 1 d . . .
N5 N 0.26878(14) 0.1086(2) 0.11668(13) 0.0311(5) Uani 1 1 d . . .
N6 N 0.23789(15) -0.3037(2) 0.22809(13) 0.0332(6) Uani 1 1 d . B .
N7 N 0.16301(15) -0.2516(3) 0.10717(13) 0.0347(6) Uani 1 1 d . C .
C1 C 0.40276(19) -0.3760(3) 0.02427(17) 0.0370(7) Uani 1 1 d . . .
H1 H 0.3894 -0.4638 0.0208 0.044 Uiso 1 1 calc R . .
C2 C 0.45753(19) -0.3323(3) -0.01594(17) 0.0384(7) Uani 1 1 d . . .
H2 H 0.4822 -0.3877 -0.0458 0.046 Uiso 1 1 calc R . .
C3 C 0.4752(2) -0.2053(4) -0.0112(2) 0.0517(9) Uani 1 1 d . . .
H3 H 0.5125 -0.1709 -0.0385 0.062 Uiso 1 1 calc R . .
C4 C 0.4394(2) -0.1270(3) 0.0328(2) 0.0515(10) Uani 1 1 d . . .
H4 H 0.4518 -0.0389 0.0356 0.062 Uiso 1 1 calc R . .
C5 C 0.38403(17) -0.1776(3) 0.07396(15) 0.0301(6) Uani 1 1 d . . .
C6 C 0.40232(19) 0.0884(3) 0.28684(17) 0.0359(7) Uani 1 1 d . . .
C7 C 0.1142(2) 0.0555(4) 0.2479(2) 0.0483(9) Uani 1 1 d D . .
C8 C 0.2544(2) 0.2067(3) 0.05921(18) 0.0427(8) Uani 1 1 d . . .
C9 C 0.2622(2) -0.3757(3) 0.29583(17) 0.0442(8) Uani 1 1 d D . .
C10 C 0.1066(2) -0.2688(4) 0.04007(18) 0.0453(8) Uani 1 1 d D . .
C61 C 0.3652(2) 0.0966(4) 0.35527(18) 0.0502(9) Uani 1 1 d . . .
H61A H 0.3233 0.1609 0.3494 0.060 Uiso 1 1 calc R . .
H61B H 0.4056 0.1204 0.3955 0.060 Uiso 1 1 calc R . .
H61C H 0.3428 0.0137 0.3650 0.060 Uiso 1 1 calc R . .
C62 C 0.4671(2) -0.0129(3) 0.29425(19) 0.0443(8) Uani 1 1 d . . .
H62A H 0.4453 -0.0945 0.3072 0.053 Uiso 1 1 calc R . .
H62B H 0.5102 0.0126 0.3318 0.053 Uiso 1 1 calc R . .
H62C H 0.4874 -0.0219 0.2485 0.053 Uiso 1 1 calc R . .
C63 C 0.4379(2) 0.2174(3) 0.2722(2) 0.0528(9) Uani 1 1 d . . .
H63A H 0.4627 0.2119 0.2286 0.063 Uiso 1 1 calc R . .
H63B H 0.4778 0.2410 0.3130 0.063 Uiso 1 1 calc R . .
H63C H 0.3962 0.2820 0.2657 0.063 Uiso 1 1 calc R . .
C72 C 0.1398(3) 0.1074(6) 0.3259(3) 0.0650(5) Uiso 0.772(5) 1 d PD A 1
H72A H 0.1727 0.0438 0.3543 0.078 Uiso 0.772(5) 1 calc PR A 1
H72B H 0.0927 0.1244 0.3483 0.078 Uiso 0.772(5) 1 calc PR A 1
H72C H 0.1699 0.1863 0.3239 0.078 Uiso 0.772(5) 1 calc PR A 1
C73 C 0.0678(4) -0.0637(6) 0.2536(3) 0.0650(5) Uiso 0.772(5) 1 d PD A 1
H73A H 0.0488 -0.0964 0.2054 0.078 Uiso 0.772(5) 1 calc PR A 1
H73B H 0.0226 -0.0451 0.2783 0.078 Uiso 0.772(5) 1 calc PR A 1
H73C H 0.1015 -0.1276 0.2809 0.078 Uiso 0.772(5) 1 calc PR A 1
C71 C 0.0651(3) 0.1577(6) 0.2080(3) 0.0650(5) Uiso 0.772(5) 1 d PD A 1
H71A H 0.0962 0.2361 0.2085 0.078 Uiso 0.772(5) 1 calc PR A 1
H71B H 0.0183 0.1734 0.2311 0.078 Uiso 0.772(5) 1 calc PR A 1
H71C H 0.0485 0.1306 0.1583 0.078 Uiso 0.772(5) 1 calc PR A 1
C71A C 0.0454(10) 0.0704(18) 0.1806(8) 0.0650(5) Uiso 0.228(5) 1 d PD A 2
H71D H -0.0057 0.0787 0.1978 0.078 Uiso 0.228(5) 1 calc PR A 2
H71E H 0.0446 -0.0048 0.1498 0.078 Uiso 0.228(5) 1 calc PR A 2
H71F H 0.0552 0.1465 0.1531 0.078 Uiso 0.228(5) 1 calc PR A 2
C72A C 0.1149(12) 0.1833(14) 0.2857(9) 0.0650(5) Uiso 0.228(5) 1 d PD A 2
H72D H 0.0671 0.1917 0.3082 0.078 Uiso 0.228(5) 1 calc PR A 2
H72E H 0.1164 0.2519 0.2506 0.078 Uiso 0.228(5) 1 calc PR A 2
H72F H 0.1616 0.1889 0.3226 0.078 Uiso 0.228(5) 1 calc PR A 2
C73A C 0.0912(12) -0.0525(15) 0.2910(10) 0.0650(5) Uiso 0.228(5) 1 d PD A 2
H73D H 0.0383 -0.0371 0.3033 0.078 Uiso 0.228(5) 1 calc PR A 2
H73E H 0.1292 -0.0604 0.3352 0.078 Uiso 0.228(5) 1 calc PR A 2
H73F H 0.0909 -0.1313 0.2631 0.078 Uiso 0.228(5) 1 calc PR A 2
C81 C 0.3036(3) 0.3267(4) 0.0789(2) 0.0604(11) Uani 1 1 d . . .
H81A H 0.2904 0.3622 0.1238 0.072 Uiso 1 1 calc R . .
H81B H 0.2919 0.3898 0.0405 0.072 Uiso 1 1 calc R . .
H81C H 0.3598 0.3051 0.0852 0.072 Uiso 1 1 calc R . .
C82 C 0.1676(2) 0.2421(4) 0.0488(3) 0.0655(12) Uani 1 1 d . . .
H82A H 0.1355 0.1652 0.0387 0.079 Uiso 1 1 calc R . .
H82B H 0.1563 0.3016 0.0085 0.079 Uiso 1 1 calc R . .
H82C H 0.1549 0.2825 0.0926 0.079 Uiso 1 1 calc R . .
C83 C 0.2761(3) 0.1490(4) -0.0094(2) 0.0645(12) Uani 1 1 d . . .
H83A H 0.3327 0.1292 -0.0025 0.077 Uiso 1 1 calc R . .
H83B H 0.2640 0.2099 -0.0489 0.077 Uiso 1 1 calc R . .
H83C H 0.2457 0.0707 -0.0210 0.077 Uiso 1 1 calc R . .
C91 C 0.2875(5) -0.2799(7) 0.3562(4) 0.0650(5) Uiso 0.594(6) 1 d PD B 1
H91A H 0.3340 -0.2328 0.3459 0.078 Uiso 0.594(6) 1 calc PR B 1
H91B H 0.3007 -0.3255 0.4018 0.078 Uiso 0.594(6) 1 calc PR B 1
H91C H 0.2442 -0.2203 0.3596 0.078 Uiso 0.594(6) 1 calc PR B 1
C92 C 0.1903(4) -0.4488(8) 0.3196(4) 0.0650(5) Uiso 0.594(6) 1 d PD B 1
H92A H 0.1465 -0.3893 0.3213 0.078 Uiso 0.594(6) 1 calc PR B 1
H92B H 0.2062 -0.4860 0.3673 0.078 Uiso 0.594(6) 1 calc PR B 1
H92C H 0.1734 -0.5167 0.2850 0.078 Uiso 0.594(6) 1 calc PR B 1
C93 C 0.3333(4) -0.4624(8) 0.2903(4) 0.0650(5) Uiso 0.594(6) 1 d PD B 1
H93A H 0.3146 -0.5473 0.2742 0.078 Uiso 0.594(6) 1 calc PR B 1
H93B H 0.3661 -0.4690 0.3375 0.078 Uiso 0.594(6) 1 calc PR B 1
H93C H 0.3647 -0.4262 0.2558 0.078 Uiso 0.594(6) 1 calc PR B 1
C91A C 0.2542(4) -0.2842(9) 0.3556(4) 0.0650(5) Uiso 0.406(6) 1 d PRD B 2
H91D H 0.2770 -0.2018 0.3453 0.078 Uiso 0.406(6) 1 calc PR B 2
H91E H 0.2821 -0.3179 0.4008 0.078 Uiso 0.406(6) 1 calc PR B 2
H91F H 0.1982 -0.2730 0.3596 0.078 Uiso 0.406(6) 1 calc PR B 2
C92A C 0.2224(7) -0.4992(10) 0.3030(6) 0.0650(5) Uiso 0.406(6) 1 d PD B 2
H92D H 0.1660 -0.4849 0.3036 0.078 Uiso 0.406(6) 1 calc PR B 2
H92E H 0.2457 -0.5406 0.3478 0.078 Uiso 0.406(6) 1 calc PR B 2
H92F H 0.2293 -0.5541 0.2623 0.078 Uiso 0.406(6) 1 calc PR B 2
C93A C 0.3543(6) -0.4066(12) 0.2908(6) 0.0650(5) Uiso 0.406(6) 1 d PD B 2
H93D H 0.3573 -0.4666 0.2515 0.078 Uiso 0.406(6) 1 calc PR B 2
H93E H 0.3794 -0.4442 0.3361 0.078 Uiso 0.406(6) 1 calc PR B 2
H93F H 0.3816 -0.3275 0.2818 0.078 Uiso 0.406(6) 1 calc PR B 2
C101 C 0.1431(3) -0.3640(6) -0.0085(3) 0.0650(5) Uiso 0.792(5) 1 d PD C 1
H10A H 0.1970 -0.3371 -0.0131 0.078 Uiso 0.792(5) 1 calc PR C 1
H10B H 0.1110 -0.3660 -0.0562 0.078 Uiso 0.792(5) 1 calc PR C 1
H10C H 0.1445 -0.4492 0.0129 0.078 Uiso 0.792(5) 1 calc PR C 1
C102 C 0.0991(4) -0.1424(5) 0.0017(3) 0.0650(5) Uiso 0.792(5) 1 d PD C 1
H10D H 0.0773 -0.0792 0.0316 0.078 Uiso 0.792(5) 1 calc PR C 1
H10E H 0.0639 -0.1514 -0.0440 0.078 Uiso 0.792(5) 1 calc PR C 1
H10F H 0.1514 -0.1144 -0.0074 0.078 Uiso 0.792(5) 1 calc PR C 1
C103 C 0.0265(3) -0.3214(6) 0.0505(3) 0.0650(5) Uiso 0.792(5) 1 d PD C 1
H10G H 0.0335 -0.3878 0.0875 0.078 Uiso 0.792(5) 1 calc PR C 1
H10H H 0.0004 -0.3578 0.0052 0.078 Uiso 0.792(5) 1 calc PR C 1
H10I H -0.0061 -0.2526 0.0655 0.078 Uiso 0.792(5) 1 calc PR C 1
C104 C 0.1566(5) -0.2716(15) -0.0143(5) 0.0650(5) Uiso 0.208(5) 1 d PRD C 2
H10J H 0.2047 -0.3197 0.0032 0.078 Uiso 0.208(5) 1 calc PR C 2
H10K H 0.1708 -0.1844 -0.0259 0.078 Uiso 0.208(5) 1 calc PR C 2
H10L H 0.1288 -0.3128 -0.0575 0.078 Uiso 0.208(5) 1 calc PR C 2
C105 C 0.0602(12) -0.1375(14) 0.0264(12) 0.0650(5) Uiso 0.208(5) 1 d PD C 2
H10M H 0.0246 -0.1417 -0.0194 0.078 Uiso 0.208(5) 1 calc PR C 2
H10N H 0.0980 -0.0680 0.0248 0.078 Uiso 0.208(5) 1 calc PR C 2
H10O H 0.0293 -0.1221 0.0654 0.078 Uiso 0.208(5) 1 calc PR C 2
C106 C 0.0461(11) -0.3743(17) 0.0430(12) 0.0650(5) Uiso 0.208(5) 1 d PD C 2
H10P H 0.0095 -0.3762 -0.0023 0.078 Uiso 0.208(5) 1 calc PR C 2
H10Q H 0.0165 -0.3582 0.0828 0.078 Uiso 0.208(5) 1 calc PR C 2
H10R H 0.0733 -0.4564 0.0503 0.078 Uiso 0.208(5) 1 calc PR C 2

loop_
_atom_site_aniso_label
_atom_site_aniso_U_11
_atom_site_aniso_U_22
_atom_site_aniso_U_33
_atom_site_aniso_U_23
_atom_site_aniso_U_13
_atom_site_aniso_U_12
Li1 0.055(3) 0.038(3) 0.040(3) 0.002(2) 0.002(3) -0.013(3)
Li2 0.047(3) 0.038(3) 0.042(3) 0.001(2) 0.001(2) -0.001(3)
Li3 0.044(3) 0.038(3) 0.042(3) -0.002(2) 0.014(2) 0.000(2)
P1 0.0306(4) 0.0253(4) 0.0345(4) -0.0018(3) 0.0090(3) -0.0042(3)
P2 0.0336(4) 0.0258(4) 0.0391(4) -0.0019(3) 0.0085(3) 0.0021(3)
P3 0.0381(4) 0.0374(5) 0.0383(4) 0.0017(3) 0.0114(3) -0.0101(3)
N1 0.0352(13) 0.0272(13) 0.0365(13) -0.0013(10) 0.0100(10) -0.0031(10)
N2 0.0362(13) 0.0281(13) 0.0382(13) -0.0056(10) 0.0138(11) -0.0053(11)
N3 0.0329(13) 0.0333(14) 0.0441(14) -0.0004(11) 0.0136(11) 0.0010(11)
N4 0.0291(12) 0.0293(12) 0.0305(12) -0.0045(10) 0.0052(9) 0.0022(10)
N5 0.0324(13) 0.0283(13) 0.0327(12) 0.0034(10) 0.0057(10) 0.0010(10)
N6 0.0405(14) 0.0283(13) 0.0324(12) 0.0033(10) 0.0109(11) -0.0004(11)
N7 0.0328(13) 0.0370(14) 0.0346(13) 0.0004(11) 0.0055(10) -0.0081(11)
C1 0.0415(17) 0.0271(15) 0.0436(17) -0.0045(13) 0.0102(14) -0.0015(13)
C2 0.0391(17) 0.0356(17) 0.0430(17) -0.0040(14) 0.0143(14) 0.0060(14)
C3 0.053(2) 0.044(2) 0.067(2) -0.0028(17) 0.0381(19) -0.0062(17)
C4 0.062(2) 0.0284(17) 0.073(2) -0.0054(16) 0.040(2) -0.0100(16)
C5 0.0290(14) 0.0312(15) 0.0301(14) -0.0010(12) 0.0047(11) -0.0002(12)
C6 0.0372(16) 0.0312(16) 0.0376(15) -0.0064(13) -0.0003(13) -0.0014(13)
C7 0.0402(18) 0.047(2) 0.063(2) 0.0011(17) 0.0237(16) 0.0053(16)
C8 0.0456(18) 0.0367(18) 0.0454(18) 0.0135(14) 0.0052(15) -0.0008(15)
C9 0.059(2) 0.0372(18) 0.0352(16) 0.0047(14) 0.0040(15) -0.0012(16)
C10 0.0417(18) 0.049(2) 0.0418(17) -0.0013(15) -0.0040(14) -0.0121(16)
C61 0.060(2) 0.052(2) 0.0370(17) -0.0117(16) 0.0025(16) 0.0047(18)
C62 0.0400(18) 0.045(2) 0.0454(18) -0.0031(15) -0.0021(14) 0.0041(15)
C63 0.054(2) 0.0352(19) 0.064(2) -0.0078(17) -0.0088(18) -0.0103(17)
C81 0.063(3) 0.036(2) 0.082(3) 0.0187(19) 0.011(2) -0.0101(18)
C82 0.049(2) 0.060(3) 0.084(3) 0.034(2) 0.001(2) 0.006(2)
C83 0.085(3) 0.071(3) 0.0374(19) 0.0150(19) 0.0083(19) -0.003(2)

loop_
_atom_type_symbol
_atom_type_description
_atom_type_scat_dispersion_real
_atom_type_scat_dispersion_imag
_atom_type_scat_source
C C 0.0033 0.0016 'International Tables Vol C Tables 4.2.6.8 and 6.1.1.4'
H H 0.0000 0.0000 'International Tables Vol C Tables 4.2.6.8 and 6.1.1.4'
N N 0.0061 0.0033 'International Tables Vol C Tables 4.2.6.8 and 6.1.1.4'
P P 0.1023 0.0942 'International Tables Vol C Tables 4.2.6.8 and 6.1.1.4'
Li Li -0.0003 0.0001 'International Tables Vol C Tables 4.2.6.8 and 6.1.1.4'

loop_
_geom_angle_atom_site_label_1
_geom_angle_atom_site_label_2
_geom_angle_atom_site_label_3
_geom_angle
N7 Li1 N3 116.0(3)
N7 Li1 N5 160.9(4)
N3 Li1 N5 77.2(2)
N7 Li1 N2 93.8(3)
N3 Li1 N2 108.1(3)
N5 Li1 N2 68.17(19)
N7 Li1 Li2 89.0(3)
N3 Li1 Li2 50.32(19)
N5 Li1 Li2 90.0(2)
N2 Li1 Li2 68.3(2)
N7 Li1 Li3 49.80(19)
N3 Li1 Li3 113.5(3)
N5 Li1 Li3 113.4(3)
N2 Li1 Li3 45.50(17)
Li2 Li1 Li3 63.8(2)
N7 Li1 P2 148.8(3)
N3 Li1 P2 36.84(12)
N5 Li1 P2 40.65(12)
N2 Li1 P2 85.81(18)
Li2 Li1 P2 61.83(18)
Li3 Li1 P2 117.0(2)
N7 Li1 P1 127.5(3)
N3 Li1 P1 86.7(2)
N5 Li1 P1 35.62(11)
N2 Li1 P1 34.04(10)
Li2 Li1 P1 69.64(19)
Li3 Li1 P1 78.0(2)
P2 Li1 P1 55.23(11)
N3 Li2 N6 120.0(3)
N3 Li2 N4 77.8(2)
N6 Li2 N4 149.7(3)
N3 Li2 Li1 52.5(2)
N6 Li2 Li1 89.3(2)
N4 Li2 Li1 83.5(2)
N3 Li2 P2 36.90(12)
N6 Li2 P2 150.6(3)
N4 Li2 P2 40.95(12)
Li1 Li2 P2 62.28(18)
N3 Li2 Li3 112.9(3)
N6 Li2 Li3 47.88(18)
N4 Li2 Li3 104.0(3)
Li1 Li2 Li3 61.0(2)
P2 Li2 Li3 115.1(2)
N1 Li3 N2 69.1(2)
N1 Li3 N6 155.1(3)
N2 Li3 N6 117.8(3)
N1 Li3 N7 129.2(3)
N2 Li3 N7 108.9(3)
N6 Li3 N7 73.2(2)
N1 Li3 P3 151.4(3)
N2 Li3 P3 134.9(3)
N6 Li3 P3 39.51(12)
N7 Li3 P3 39.27(12)
N1 Li3 Li1 117.4(3)
N2 Li3 Li1 61.9(2)
N6 Li3 Li1 84.8(2)
N7 Li3 Li1 48.88(18)
P3 Li3 Li1 75.62(19)
N1 Li3 Li2 135.0(3)
N2 Li3 Li2 70.4(2)
N6 Li3 Li2 47.88(18)
N7 Li3 Li2 82.3(2)
P3 Li3 Li2 73.61(18)
Li1 Li3 Li2 55.19(19)
N2 P1 N4 101.21(12)
N2 P1 N5 100.99(13)
N4 P1 N5 83.18(11)
N2 P1 P2 109.69(9)
N4 P1 P2 41.87(8)
N5 P1 P2 41.75(8)
N2 P1 Li1 57.76(15)
N4 P1 Li1 78.90(14)
N5 P1 Li1 45.87(14)
P2 P1 Li1 57.76(12)
N3 P2 N5 101.10(13)
N3 P2 N4 99.51(13)
N5 P2 N4 81.29(11)
N3 P2 P1 108.25(10)
N5 P2 P1 40.88(8)
N4 P2 P1 40.85(8)
N3 P2 Li2 47.55(16)
N5 P2 Li2 93.55(15)
N4 P2 Li2 51.98(15)
P1 P2 Li2 72.43(13)
N3 P2 Li1 49.43(15)
N5 P2 Li1 52.09(14)
N4 P2 Li1 85.57(16)
P1 P2 Li1 67.01(13)
Li2 P2 Li1 55.88(17)
N7 P3 N6 102.05(13)
N7 P3 Li3 56.21(16)
N6 P3 Li3 55.40(15)
C1 N1 C5 119.4(3)
C1 N1 Li3 151.1(3)
C5 N1 Li3 89.3(2)
C5 N2 P1 120.3(2)
C5 N2 Li3 87.5(2)
P1 N2 Li3 152.0(2)
C5 N2 Li1 134.2(2)
P1 N2 Li1 88.20(17)
Li3 N2 Li1 72.6(2)
C7 N3 P2 119.4(2)
C7 N3 Li2 128.3(3)
P2 N3 Li2 95.5(2)
C7 N3 Li1 130.9(3)
P2 N3 Li1 93.73(19)
Li2 N3 Li1 77.2(2)
C6 N4 P1 119.49(19)
C6 N4 P2 120.81(19)
P1 N4 P2 97.28(12)
C6 N4 Li2 117.6(2)
P1 N4 Li2 108.77(19)
P2 N4 Li2 87.06(19)
C8 N5 P1 120.5(2)
C8 N5 P2 122.3(2)
P1 N5 P2 97.37(12)
C8 N5 Li1 123.3(3)
P1 N5 Li1 98.5(2)
P2 N5 Li1 87.26(18)
C9 N6 P3 120.5(2)
C9 N6 Li2 109.1(2)
P3 N6 Li2 119.1(2)
C9 N6 Li3 134.3(3)
P3 N6 Li3 85.09(19)
Li2 N6 Li3 84.2(2)
C10 N7 P3 120.5(2)
C10 N7 Li1 110.0(3)
P3 N7 Li1 121.6(2)
C10 N7 Li3 133.0(3)
P3 N7 Li3 84.52(19)
Li1 N7 Li3 81.3(2)
N1 C1 C2 124.6(3)
N1 C1 H1 117.7
C2 C1 H1 117.7
C3 C2 C1 117.0(3)
C3 C2 H2 121.5
C1 C2 H2 121.5
C2 C3 C4 120.6(3)
C2 C3 H3 119.7
C4 C3 H3 119.7
C3 C4 C5 120.1(3)
C3 C4 H4 120.0
C5 C4 H4 120.0
N1 C5 N2 114.1(2)
N1 C5 C4 118.4(3)
N2 C5 C4 127.5(3)
N4 C6 C61 108.3(3)
N4 C6 C63 111.8(3)
C61 C6 C63 109.3(3)
N4 C6 C62 107.6(2)
C61 C6 C62 110.5(3)
C63 C6 C62 109.3(3)
C73A C7 N3 111.2(8)
C73A C7 C71 130.5(9)
N3 C7 C71 112.8(3)
C73A C7 C73 29.8(7)
N3 C7 C73 109.1(3)
C71 C7 C73 111.8(4)
C73A C7 C72A 113.8(9)
N3 C7 C72A 115.9(8)
C71 C7 C72A 64.2(7)
C73 C7 C72A 132.3(8)
C73A C7 C72 79.2(8)
N3 C7 C72 109.2(3)
C71 C7 C72 106.2(4)
C73 C7 C72 107.5(4)
C72A C7 C72 43.3(7)
C73A C7 C71A 106.5(9)
N3 C7 C71A 104.5(7)
C71 C7 C71A 40.6(7)
C73 C7 C71A 78.6(7)
C72A C7 C71A 103.7(9)
C72 C7 C71A 140.9(8)
N5 C8 C82 108.5(3)
N5 C8 C83 107.9(3)
C82 C8 C83 110.3(3)
N5 C8 C81 111.6(3)
C82 C8 C81 108.8(3)
C83 C8 C81 109.8(3)
C92A C9 N6 116.7(5)
C92A C9 C91A 113.5(6)
N6 C9 C91A 105.8(4)
C92A C9 C91 126.2(6)
N6 C9 C91 108.4(4)
C91A C9 C91 21.7(4)
C92A C9 C93 82.3(6)
N6 C9 C93 111.5(4)
C91A C9 C93 126.2(5)
C91 C9 C93 107.4(4)
C92A C9 C92 32.4(5)
N6 C9 C92 111.2(4)
C91A C9 C92 86.4(5)
C91 C9 C92 104.9(4)
C93 C9 C92 113.1(5)
C92A C9 C93A 107.0(6)
N6 C9 C93A 101.6(5)
C91A C9 C93A 111.6(5)
C91 C9 C93A 90.2(5)
C93 C9 C93A 24.9(4)
C92 C9 C93A 136.6(6)
C104 C10 N7 103.2(5)
C104 C10 C102 72.1(7)
N7 C10 C102 107.4(3)
C104 C10 C103 137.2(5)
N7 C10 C103 114.9(3)
C102 C10 C103 111.6(4)
C104 C10 C106 119.6(9)
N7 C10 C106 114.7(9)
C102 C10 C106 130.4(9)
C103 C10 C106 25.6(8)
C104 C10 C101 39.2(6)
N7 C10 C101 108.2(3)
C102 C10 C101 107.3(4)
C103 C10 C101 107.0(4)
C106 C10 C101 83.6(8)
C104 C10 C105 103.9(9)
N7 C10 C105 106.2(8)
C102 C10 C105 32.4(7)
C103 C10 C105 84.1(8)
C106 C10 C105 108.1(10)
C101 C10 C105 134.3(8)
C6 C61 H61A 109.5
C6 C61 H61B 109.5
H61A C61 H61B 109.5
C6 C61 H61C 109.5
H61A C61 H61C 109.5
H61B C61 H61C 109.5
C6 C62 H62A 109.5
C6 C62 H62B 109.5
H62A C62 H62B 109.5
C6 C62 H62C 109.5
H62A C62 H62C 109.5
H62B C62 H62C 109.5
C6 C63 H63A 109.5
C6 C63 H63B 109.5
H63A C63 H63B 109.5
C6 C63 H63C 109.5
H63A C63 H63C 109.5
H63B C63 H63C 109.5
C7 C72 H72A 109.5
C7 C72 H72B 109.5
C7 C72 H72C 109.5
C7 C73 H73A 109.5
C7 C73 H73B 109.5
C7 C73 H73C 109.5
C7 C71 H71A 109.5
C7 C71 H71B 109.5
C7 C71 H71C 109.5
C7 C71A H71D 109.5
C7 C71A H71E 109.4
H71D C71A H71E 109.5
C7 C71A H71F 109.5
H71D C71A H71F 109.5
H71E C71A H71F 109.5
C7 C72A H72D 109.5
C7 C72A H72E 109.4
H72D C72A H72E 109.5
C7 C72A H72F 109.5
H72D C72A H72F 109.5
H72E C72A H72F 109.5
C7 C73A H73D 109.5
C7 C73A H73E 109.5
H73D C73A H73E 109.5
C7 C73A H73F 109.5
H73D C73A H73F 109.5
H73E C73A H73F 109.5
C8 C81 H81A 109.5
C8 C81 H81B 109.5
H81A C81 H81B 109.5
C8 C81 H81C 109.5
H81A C81 H81C 109.5
H81B C81 H81C 109.5
C8 C82 H82A 109.5
C8 C82 H82B 109.5
H82A C82 H82B 109.5
C8 C82 H82C 109.5
H82A C82 H82C 109.5
H82B C82 H82C 109.5
C8 C83 H83A 109.5
C8 C83 H83B 109.5
H83A C83 H83B 109.5
C8 C83 H83C 109.5
H83A C83 H83C 109.5
H83B C83 H83C 109.5
C9 C91 H91A 109.5
C9 C91 H91B 109.5
C9 C91 H91C 109.5
C9 C92 H92A 109.5
C9 C92 H92B 109.5
C9 C92 H92C 109.5
C9 C93 H93A 109.5
C9 C93 H93B 109.5
C9 C93 H93C 109.5
C9 C91A H91D 109.5
C9 C91A H91E 109.5
H91D C91A H91E 109.5
C9 C91A H91F 109.5
H91D C91A H91F 109.5
H91E C91A H91F 109.5
C9 C92A H92D 109.5
C9 C92A H92E 109.5
H92D C92A H92E 109.5
C9 C92A H92F 109.5
H92D C92A H92F 109.5
H92E C92A H92F 109.5
C9 C93A H93D 109.5
C9 C93A H93E 109.5
H93D C93A H93E 109.5
C9 C93A H93F 109.5
H93D C93A H93F 109.5
H93E C93A H93F 109.5
C10 C101 H10A 109.5
C10 C101 H10B 109.5
C10 C101 H10C 109.5
C10 C102 H10D 109.5
C10 C102 H10E 109.5
C10 C102 H10F 109.5
C10 C103 H10G 109.5
C10 C103 H10H 109.5
C10 C103 H10I 109.5
C10 C104 H10J 109.5
C10 C104 H10K 109.5
H10J C104 H10K 109.5
C10 C104 H10L 109.5
H10J C104 H10L 109.5
H10K C104 H10L 109.5
C10 C105 H10M 109.5
C10 C105 H10N 109.5
H10M C105 H10N 109.5
C10 C105 H10O 109.5
H10M C105 H10O 109.5
H10N C105 H10O 109.5
C10 C106 H10P 109.5
C10 C106 H10Q 109.5
H10P C106 H10Q 109.5
C10 C106 H10R 109.5
H10P C106 H10R 109.5
H10Q C106 H10R 109.5

loop_
_geom_bond_atom_site_label_1
_geom_bond_atom_site_label_2
_geom_bond_distance
Li1 N7 2.080(6)
Li1 N3 2.085(6)
Li1 N5 2.164(6)
Li1 N2 2.523(7)
Li1 Li2 2.562(8)
Li1 Li3 2.730(9)
Li1 P2 2.739(6)
Li1 P1 2.982(6)
Li2 N3 2.022(6)
Li2 N6 2.087(6)
Li2 N4 2.152(6)
Li2 P2 2.728(6)
Li2 Li3 2.799(8)
Li3 N1 2.002(6)
Li3 N2 2.040(6)
Li3 N6 2.087(6)
Li3 N7 2.109(6)
Li3 P3 2.526(5)
P1 N2 1.670(3)
P1 N4 1.754(2)
P1 N5 1.756(3)
P1 P2 2.6607(10)
P2 N3 1.646(3)
P2 N5 1.787(3)
P2 N4 1.790(2)
P3 N7 1.606(3)
P3 N6 1.613(3)
N1 C1 1.334(4)
N1 C5 1.360(4)
N2 C5 1.371(4)
N3 C7 1.486(4)
N4 C6 1.497(4)
N5 C8 1.488(4)
N6 C9 1.488(4)
N7 C10 1.484(4)
C1 C2 1.369(4)
C1 H1 0.9500
C2 C3 1.368(5)
C2 H2 0.9500
C3 C4 1.375(5)
C3 H3 0.9500
C4 C5 1.413(4)
C4 H4 0.9500
C6 C61 1.522(5)
C6 C63 1.527(5)
C6 C62 1.529(5)
C7 C73A 1.482(13)
C7 C71 1.495(6)
C7 C73 1.495(6)
C7 C72A 1.518(13)
C7 C72 1.567(6)
C7 C71A 1.605(13)
C8 C82 1.515(5)
C8 C83 1.523(5)
C8 C81 1.531(5)
C9 C92A 1.481(10)
C9 C91A 1.501(6)
C9 C91 1.532(7)
C9 C93 1.537(6)
C9 C92 1.570(7)
C9 C93A 1.626(9)
C10 C104 1.430(6)
C10 C102 1.507(6)
C10 C103 1.517(6)
C10 C106 1.523(13)
C10 C101 1.549(6)
C10 C105 1.593(13)
C61 H61A 0.9800
C61 H61B 0.9800
C61 H61C 0.9800
C62 H62A 0.9800
C62 H62B 0.9800
C62 H62C 0.9800
C63 H63A 0.9800
C63 H63B 0.9800
C63 H63C 0.9800
C72 H72A 0.9800
C72 H72B 0.9800
C72 H72C 0.9800
C73 H73A 0.9800
C73 H73B 0.9800
C73 H73C 0.9800
C71 H71A 0.9800
C71 H71B 0.9800
C71 H71C 0.9800
C71A H71D 0.9800
C71A H71E 0.9800
C71A H71F 0.9800
C72A H72D 0.9800
C72A H72E 0.9800
C72A H72F 0.9800
C73A H73D 0.9800
C73A H73E 0.9800
C73A H73F 0.9800
C81 H81A 0.9800
C81 H81B 0.9800
C81 H81C 0.9800
C82 H82A 0.9800
C82 H82B 0.9800
C82 H82C 0.9800
C83 H83A 0.9800
C83 H83B 0.9800
C83 H83C 0.9800
C91 H91A 0.9800
C91 H91B 0.9800
C91 H91C 0.9800
C92 H92A 0.9800
C92 H92B 0.9800
C92 H92C 0.9800
C93 H93A 0.9800
C93 H93B 0.9800
C93 H93C 0.9800
C91A H91D 0.9800
C91A H91E 0.9800
C91A H91F 0.9800
C92A H92D 0.9800
C92A H92E 0.9800
C92A H92F 0.9800
C93A H93D 0.9800
C93A H93E 0.9800
C93A H93F 0.9800
C101 H10A 0.9800
C101 H10B 0.9800
C101 H10C 0.9800
C102 H10D 0.9800
C102 H10E 0.9800
C102 H10F 0.9800
C103 H10G 0.9800
C103 H10H 0.9800
C103 H10I 0.9800
C104 H10J 0.9800
C104 H10K 0.9800
C104 H10L 0.9800
C105 H10M 0.9800
C105 H10N 0.9800
C105 H10O 0.9800
C106 H10P 0.9800
C106 H10Q 0.9800
C106 H10R 0.9800

loop_
_geom_torsion_atom_site_label_1
_geom_torsion_atom_site_label_2
_geom_torsion_atom_site_label_3
_geom_torsion_atom_site_label_4
_geom_torsion
N7 Li1 Li2 N3 -125.7(3)
N5 Li1 Li2 N3 73.3(2)
N2 Li1 Li2 N3 139.8(3)
Li3 Li1 Li2 N3 -170.4(3)
P2 Li1 Li2 N3 42.66(14)
P1 Li1 Li2 N3 103.2(2)
N7 Li1 Li2 N6 4.1(3)
N3 Li1 Li2 N6 129.8(3)
N5 Li1 Li2 N6 -156.8(3)
N2 Li1 Li2 N6 -90.4(2)
Li3 Li1 Li2 N6 -40.6(2)
P2 Li1 Li2 N6 172.5(3)
P1 Li1 Li2 N6 -126.9(2)
N7 Li1 Li2 N4 154.6(3)
N3 Li1 Li2 N4 -79.6(2)
N5 Li1 Li2 N4 -6.3(2)
N2 Li1 Li2 N4 60.14(17)
Li3 Li1 Li2 N4 110.0(2)
P2 Li1 Li2 N4 -36.96(13)
P1 Li1 Li2 N4 23.62(13)
N7 Li1 Li2 P2 -168.4(3)
N3 Li1 Li2 P2 -42.66(14)
N5 Li1 Li2 P2 30.66(15)
N2 Li1 Li2 P2 97.10(16)
Li3 Li1 Li2 P2 146.9(2)
P1 Li1 Li2 P2 60.58(10)
N7 Li1 Li2 Li3 44.7(2)
N3 Li1 Li2 Li3 170.4(3)
N5 Li1 Li2 Li3 -116.3(3)
N2 Li1 Li2 Li3 -49.83(17)
P2 Li1 Li2 Li3 -146.9(2)
P1 Li1 Li2 Li3 -86.35(19)
N7 Li1 Li3 N1 119.5(3)
N3 Li1 Li3 N1 -135.5(3)
N5 Li1 Li3 N1 -49.8(4)
N2 Li1 Li3 N1 -42.8(2)
Li2 Li1 Li3 N1 -127.5(3)
P2 Li1 Li3 N1 -94.8(3)
P1 Li1 Li3 N1 -54.5(3)
N7 Li1 Li3 N2 162.3(3)
N3 Li1 Li3 N2 -92.7(3)
N5 Li1 Li3 N2 -7.0(2)
Li2 Li1 Li3 N2 -84.7(2)
P2 Li1 Li3 N2 -52.0(2)
P1 Li1 Li3 N2 -11.64(12)
N7 Li1 Li3 N6 -72.2(2)
N3 Li1 Li3 N6 32.7(3)
N5 Li1 Li3 N6 118.4(3)
N2 Li1 Li3 N6 125.4(3)
Li2 Li1 Li3 N6 40.8(2)
P2 Li1 Li3 N6 73.5(3)
P1 Li1 Li3 N6 113.8(2)
N3 Li1 Li3 N7 105.0(3)
N5 Li1 Li3 N7 -169.4(3)
N2 Li1 Li3 N7 -162.3(3)
Li2 Li1 Li3 N7 113.0(3)
P2 Li1 Li3 N7 145.7(3)
P1 Li1 Li3 N7 -174.0(2)
N7 Li1 Li3 P3 -33.16(13)
N3 Li1 Li3 P3 71.8(3)
N5 Li1 Li3 P3 157.5(3)
N2 Li1 Li3 P3 164.5(2)
Li2 Li1 Li3 P3 79.8(2)
P2 Li1 Li3 P3 112.5(2)
P1 Li1 Li3 P3 152.85(17)
N7 Li1 Li3 Li2 -113.0(3)
N3 Li1 Li3 Li2 -8.0(2)
N5 Li1 Li3 Li2 77.7(3)
N2 Li1 Li3 Li2 84.7(2)
P2 Li1 Li3 Li2 32.7(2)
P1 Li1 Li3 Li2 73.02(19)
N3 Li2 Li3 N1 103.9(4)
N6 Li2 Li3 N1 -145.6(5)
N4 Li2 Li3 N1 21.4(5)
Li1 Li2 Li3 N1 95.7(4)
P2 Li2 Li3 N1 63.4(5)
N3 Li2 Li3 N2 77.1(3)
N6 Li2 Li3 N2 -172.4(3)
N4 Li2 Li3 N2 -5.4(2)
Li1 Li2 Li3 N2 68.8(2)
P2 Li2 Li3 N2 36.6(3)
N3 Li2 Li3 N6 -110.5(3)
N4 Li2 Li3 N6 167.0(3)
Li1 Li2 Li3 N6 -118.7(3)
P2 Li2 Li3 N6 -151.0(3)
N3 Li2 Li3 N7 -36.2(3)
N6 Li2 Li3 N7 74.3(2)
N4 Li2 Li3 N7 -118.7(3)
Li1 Li2 Li3 N7 -44.4(2)
P2 Li2 Li3 N7 -76.6(3)
N3 Li2 Li3 P3 -75.4(3)
N6 Li2 Li3 P3 35.08(14)
N4 Li2 Li3 P3 -157.9(2)
Li1 Li2 Li3 P3 -83.6(2)
P2 Li2 Li3 P3 -115.9(2)
N3 Li2 Li3 Li1 8.2(3)
N6 Li2 Li3 Li1 118.7(3)
N4 Li2 Li3 Li1 -74.3(3)
P2 Li2 Li3 Li1 -32.2(2)
N7 Li1 P1 N2 9.1(2)
N3 Li1 P1 N2 129.8(2)
N5 Li1 P1 N2 -157.8(2)
Li2 Li1 P1 N2 81.1(2)
Li3 Li1 P1 N2 14.90(16)
P2 Li1 P1 N2 150.31(17)
N7 Li1 P1 N4 -101.9(3)
N3 Li1 P1 N4 18.78(18)
N5 Li1 P1 N4 91.25(18)
N2 Li1 P1 N4 -110.97(16)
Li2 Li1 P1 N4 -29.84(18)
Li3 Li1 P1 N4 -96.07(17)
P2 Li1 P1 N4 39.34(10)
N7 Li1 P1 N5 166.9(4)
N3 Li1 P1 N5 -72.5(2)
N2 Li1 P1 N5 157.8(2)
Li2 Li1 P1 N5 -121.1(3)
Li3 Li1 P1 N5 172.7(3)
P2 Li1 P1 N5 -51.90(14)
N7 Li1 P1 P2 -141.2(3)
N3 Li1 P1 P2 -20.56(12)
N5 Li1 P1 P2 51.90(14)
N2 Li1 P1 P2 -150.31(17)
Li2 Li1 P1 P2 -69.19(17)
Li3 Li1 P1 P2 -135.42(19)
N2 P1 P2 N3 1.48(15)
N4 P1 P2 N3 -83.36(16)
N5 P1 P2 N3 85.92(16)
Li1 P1 P2 N3 27.90(17)
N2 P1 P2 N5 -84.44(16)
N4 P1 P2 N5 -169.28(18)
Li1 P1 P2 N5 -58.02(18)
N2 P1 P2 N4 84.84(16)
N5 P1 P2 N4 169.28(18)
Li1 P1 P2 N4 111.26(18)
N2 P1 P2 Li2 33.27(16)
N4 P1 P2 Li2 -51.57(17)
N5 P1 P2 Li2 117.71(18)
Li1 P1 P2 Li2 59.69(18)
N2 P1 P2 Li1 -26.42(17)
N4 P1 P2 Li1 -111.26(18)
N5 P1 P2 Li1 58.02(18)
N6 Li2 P2 N3 48.1(5)
N4 Li2 P2 N3 177.9(3)
Li1 Li2 P2 N3 63.6(2)
Li3 Li2 P2 N3 95.4(3)
N3 Li2 P2 N5 -101.82(19)
N6 Li2 P2 N5 -53.7(6)
N4 Li2 P2 N5 76.06(15)
Li1 Li2 P2 N5 -38.2(2)
Li3 Li2 P2 N5 -6.4(3)
N3 Li2 P2 N4 -177.9(3)
N6 Li2 P2 N4 -129.7(6)
Li1 Li2 P2 N4 -114.3(2)
Li3 Li2 P2 N4 -82.5(3)
N3 Li2 P2 P1 -137.31(19)
N6 Li2 P2 P1 -89.2(6)
N4 Li2 P2 P1 40.57(12)
Li1 Li2 P2 P1 -73.72(18)
Li3 Li2 P2 P1 -41.9(2)
N3 Li2 P2 Li1 -63.6(2)
N6 Li2 P2 Li1 -15.4(5)
N4 Li2 P2 Li1 114.3(2)
Li3 Li2 P2 Li1 31.8(2)
N7 Li1 P2 N3 -37.6(5)
N5 Li1 P2 N3 171.1(3)
N2 Li1 P2 N3 -128.1(2)
Li2 Li1 P2 N3 -60.4(2)
Li3 Li1 P2 N3 -93.8(3)
P1 Li1 P2 N3 -144.2(2)
N7 Li1 P2 N5 151.3(7)
N3 Li1 P2 N5 -171.1(3)
N2 Li1 P2 N5 60.85(16)
Li2 Li1 P2 N5 128.5(3)
Li3 Li1 P2 N5 95.1(3)
P1 Li1 P2 N5 44.72(13)
N7 Li1 P2 N4 68.9(6)
N3 Li1 P2 N4 106.52(19)
N5 Li1 P2 N4 -82.41(16)
N2 Li1 P2 N4 -21.55(15)
Li2 Li1 P2 N4 46.07(19)
Li3 Li1 P2 N4 12.7(2)
P1 Li1 P2 N4 -37.69(9)
N7 Li1 P2 P1 106.6(6)
N3 Li1 P2 P1 144.2(2)
N5 Li1 P2 P1 -44.72(13)
N2 Li1 P2 P1 16.14(9)
Li2 Li1 P2 P1 83.76(18)
Li3 Li1 P2 P1 50.4(2)
N7 Li1 P2 Li2 22.8(5)
N3 Li1 P2 Li2 60.4(2)
N5 Li1 P2 Li2 -128.5(3)
N2 Li1 P2 Li2 -67.6(2)
Li3 Li1 P2 Li2 -33.3(2)
P1 Li1 P2 Li2 -83.76(18)
N1 Li3 P3 N7 -80.9(6)
N2 Li3 P3 N7 60.1(4)
N6 Li3 P3 N7 140.1(2)
Li1 Li3 P3 N7 40.61(18)
Li2 Li3 P3 N7 98.0(2)
N1 Li3 P3 N6 139.0(7)
N2 Li3 P3 N6 -80.0(4)
N7 Li3 P3 N6 -140.1(2)
Li1 Li3 P3 N6 -99.5(2)
Li2 Li3 P3 N6 -42.07(18)
N2 Li3 N1 C1 -175.0(5)
N6 Li3 N1 C1 73.7(10)
N7 Li3 N1 C1 -77.2(7)
P3 Li3 N1 C1 -23.5(10)
Li1 Li3 N1 C1 -135.0(5)
Li2 Li3 N1 C1 158.0(5)
N2 Li3 N1 C5 -1.6(2)
N6 Li3 N1 C5 -112.9(8)
N7 Li3 N1 C5 96.2(4)
P3 Li3 N1 C5 150.0(6)
Li1 Li3 N1 C5 38.4(3)
Li2 Li3 N1 C5 -28.6(4)
N4 P1 N2 C5 -148.8(2)
N5 P1 N2 C5 126.1(2)
P2 P1 N2 C5 168.6(2)
Li1 P1 N2 C5 142.1(3)
N4 P1 N2 Li3 23.3(5)
N5 P1 N2 Li3 -61.9(5)
P2 P1 N2 Li3 -19.4(5)
Li1 P1 N2 Li3 -45.8(5)
N4 P1 N2 Li1 69.08(16)
N5 P1 N2 Li1 -16.05(17)
P2 P1 N2 Li1 26.42(16)
N1 Li3 N2 C5 1.6(2)
N6 Li3 N2 C5 155.2(3)
N7 Li3 N2 C5 -124.2(3)
P3 Li3 N2 C5 -159.6(4)
Li1 Li3 N2 C5 -138.2(2)
Li2 Li3 N2 C5 161.6(2)
N1 Li3 N2 P1 -171.5(4)
N6 Li3 N2 P1 -17.9(7)
N7 Li3 N2 P1 62.7(6)
P3 Li3 N2 P1 27.2(8)
Li1 Li3 N2 P1 48.7(5)
Li2 Li3 N2 P1 -11.5(5)
N1 Li3 N2 Li1 139.8(2)
N6 Li3 N2 Li1 -66.6(3)
N7 Li3 N2 Li1 14.0(2)
P3 Li3 N2 Li1 -21.5(3)
Li2 Li3 N2 Li1 -60.24(19)
N7 Li1 N2 C5 54.9(4)
N3 Li1 N2 C5 173.8(3)
N5 Li1 N2 C5 -118.6(3)
Li2 Li1 N2 C5 142.3(3)
Li3 Li1 N2 C5 68.3(3)
P2 Li1 N2 C5 -156.4(3)
P1 Li1 N2 C5 -132.3(3)
N7 Li1 N2 P1 -172.8(2)
N3 Li1 N2 P1 -53.8(2)
N5 Li1 N2 P1 13.72(14)
Li2 Li1 N2 P1 -85.38(19)
Li3 Li1 N2 P1 -159.4(2)
P2 Li1 N2 P1 -24.07(14)
N7 Li1 N2 Li3 -13.4(2)
N3 Li1 N2 Li3 105.5(3)
N5 Li1 N2 Li3 173.1(2)
Li2 Li1 N2 Li3 74.0(2)
P2 Li1 N2 Li3 135.3(2)
P1 Li1 N2 Li3 159.4(2)
N5 P2 N3 C7 -135.1(2)
N4 P2 N3 C7 142.0(2)
P1 P2 N3 C7 -176.8(2)
Li2 P2 N3 C7 140.3(3)
Li1 P2 N3 C7 -142.2(3)
N5 P2 N3 Li2 84.6(2)
N4 P2 N3 Li2 1.7(2)
P1 P2 N3 Li2 42.9(2)
Li1 P2 N3 Li2 77.4(3)
N5 P2 N3 Li1 7.2(2)
N4 P2 N3 Li1 -75.7(2)
P1 P2 N3 Li1 -34.5(2)
Li2 P2 N3 Li1 -77.4(3)
N6 Li2 N3 C7 70.0(5)
N4 Li2 N3 C7 -136.3(3)
Li1 Li2 N3 C7 132.5(4)
P2 Li2 N3 C7 -134.9(4)
Li3 Li2 N3 C7 123.4(3)
N6 Li2 N3 P2 -155.0(3)
N4 Li2 N3 P2 -1.43(17)
Li1 Li2 N3 P2 -92.6(2)
Li3 Li2 N3 P2 -101.7(3)
N6 Li2 N3 Li1 -62.5(3)
N4 Li2 N3 Li1 91.1(2)
P2 Li2 N3 Li1 92.6(2)
Li3 Li2 N3 Li1 -9.1(3)
N7 Li1 N3 C7 -65.5(5)
N5 Li1 N3 C7 129.1(3)
N2 Li1 N3 C7 -169.2(3)
Li2 Li1 N3 C7 -130.1(4)
Li3 Li1 N3 C7 -120.7(4)
P2 Li1 N3 C7 135.1(4)
P1 Li1 N3 C7 163.9(3)
N7 Li1 N3 P2 159.4(3)
N5 Li1 N3 P2 -5.95(18)
N2 Li1 N3 P2 55.7(2)
Li2 Li1 N3 P2 94.8(2)
Li3 Li1 N3 P2 104.2(3)
P1 Li1 N3 P2 28.77(15)
N7 Li1 N3 Li2 64.5(3)
N5 Li1 N3 Li2 -100.8(2)
N2 Li1 N3 Li2 -39.2(3)
Li3 Li1 N3 Li2 9.4(3)
P2 Li1 N3 Li2 -94.8(2)
P1 Li1 N3 Li2 -66.1(2)
N2 P1 N4 C6 121.2(2)
N5 P1 N4 C6 -138.9(2)
P2 P1 N4 C6 -131.7(3)
Li1 P1 N4 C6 174.8(3)
N2 P1 N4 P2 -107.07(13)
N5 P1 N4 P2 -7.17(12)
Li1 P1 N4 P2 -53.44(15)
N2 P1 N4 Li2 -17.7(2)
N5 P1 N4 Li2 82.2(2)
P2 P1 N4 Li2 89.4(2)
Li1 P1 N4 Li2 35.9(2)
N3 P2 N4 C6 -122.2(2)
N5 P2 N4 C6 137.9(2)
P1 P2 N4 C6 130.8(3)
Li2 P2 N4 C6 -120.6(3)
Li1 P2 N4 C6 -169.8(2)
N3 P2 N4 P1 106.97(13)
N5 P2 N4 P1 7.07(12)
Li2 P2 N4 P1 108.56(19)
Li1 P2 N4 P1 59.37(15)
N3 P2 N4 Li2 -1.59(19)
N5 P2 N4 Li2 -101.49(18)
P1 P2 N4 Li2 -108.56(19)
Li1 P2 N4 Li2 -49.2(2)
N3 Li2 N4 C6 124.8(2)
N6 Li2 N4 C6 -104.9(6)
Li1 Li2 N4 C6 177.8(2)
P2 Li2 N4 C6 123.5(2)
Li3 Li2 N4 C6 -124.3(3)
N3 Li2 N4 P1 -95.39(19)
N6 Li2 N4 P1 34.9(7)
Li1 Li2 N4 P1 -42.4(2)
P2 Li2 N4 P1 -96.69(15)
Li3 Li2 N4 P1 15.5(3)
N3 Li2 N4 P2 1.31(16)
N6 Li2 N4 P2 131.6(6)
Li1 Li2 N4 P2 54.30(19)
Li3 Li2 N4 P2 112.2(2)
N2 P1 N5 C8 -118.1(2)
N4 P1 N5 C8 141.7(3)
P2 P1 N5 C8 134.5(3)
Li1 P1 N5 C8 -137.2(3)
N2 P1 N5 P2 107.33(13)
N4 P1 N5 P2 7.18(12)
Li1 P1 N5 P2 88.32(19)
N2 P1 N5 Li1 19.0(2)
N4 P1 N5 Li1 -81.13(19)
P2 P1 N5 Li1 -88.32(19)
N3 P2 N5 C8 121.4(2)
N4 P2 N5 C8 -140.5(2)
P1 P2 N5 C8 -133.4(3)
Li2 P2 N5 C8 168.8(3)
Li1 P2 N5 C8 128.3(3)
N3 P2 N5 P1 -105.13(13)
N4 P2 N5 P1 -7.07(12)
Li2 P2 N5 P1 -57.74(16)
Li1 P2 N5 P1 -98.2(2)
N3 P2 N5 Li1 -6.9(2)
N4 P2 N5 Li1 91.2(2)
P1 P2 N5 Li1 98.2(2)
Li2 P2 N5 Li1 40.5(2)
N7 Li1 N5 C8 102.1(10)
N3 Li1 N5 C8 -122.0(3)
N2 Li1 N5 C8 122.3(3)
Li2 Li1 N5 C8 -171.1(3)
Li3 Li1 N5 C8 127.7(3)
P2 Li1 N5 C8 -127.5(3)
P1 Li1 N5 C8 135.5(3)
N7 Li1 N5 P1 -33.4(10)
N3 Li1 N5 P1 102.52(18)
N2 Li1 N5 P1 -13.18(13)
Li2 Li1 N5 P1 53.4(2)
Li3 Li1 N5 P1 -7.8(3)
P2 Li1 N5 P1 97.05(13)
N7 Li1 N5 P2 -130.4(9)
N3 Li1 N5 P2 5.47(16)
N2 Li1 N5 P2 -110.23(13)
Li2 Li1 N5 P2 -43.6(2)
Li3 Li1 N5 P2 -104.9(2)
P1 Li1 N5 P2 -97.05(13)
N7 P3 N6 C9 -172.7(2)
Li3 P3 N6 C9 -139.7(3)
N7 P3 N6 Li2 47.6(3)
Li3 P3 N6 Li2 80.6(3)
N7 P3 N6 Li3 -33.0(2)
N3 Li2 N6 C9 -130.1(3)
N4 Li2 N6 C9 109.4(6)
Li1 Li2 N6 C9 -174.8(3)
P2 Li2 N6 C9 -161.2(5)
Li3 Li2 N6 C9 135.1(3)
N3 Li2 N6 P3 13.7(4)
N4 Li2 N6 P3 -106.8(6)
Li1 Li2 N6 P3 -31.0(3)
P2 Li2 N6 P3 -17.4(7)
Li3 Li2 N6 P3 -81.1(2)
N3 Li2 N6 Li3 94.8(3)
N4 Li2 N6 Li3 -25.7(6)
Li1 Li2 N6 Li3 50.1(3)
P2 Li2 N6 Li3 63.7(6)
N1 Li3 N6 C9 -2.9(10)
N2 Li3 N6 C9 -103.2(4)
N7 Li3 N6 C9 154.0(3)
P3 Li3 N6 C9 128.9(4)
Li1 Li3 N6 C9 -157.5(3)
Li2 Li3 N6 C9 -111.2(4)
N1 Li3 N6 P3 -131.8(8)
N2 Li3 N6 P3 128.0(3)
N7 Li3 N6 P3 25.10(15)
Li1 Li3 N6 P3 73.61(18)
Li2 Li3 N6 P3 119.9(2)
N1 Li3 N6 Li2 108.3(8)
N2 Li3 N6 Li2 8.1(3)
N7 Li3 N6 Li2 -94.8(2)
P3 Li3 N6 Li2 -119.9(2)
Li1 Li3 N6 Li2 -46.3(2)
N6 P3 N7 C10 170.4(2)
Li3 P3 N7 C10 137.7(3)
N6 P3 N7 Li1 -43.6(3)
Li3 P3 N7 Li1 -76.3(3)
N6 P3 N7 Li3 32.7(2)
N3 Li1 N7 C10 127.5(3)
N5 Li1 N7 C10 -101.5(10)
N2 Li1 N7 C10 -120.3(2)
Li2 Li1 N7 C10 171.5(3)
Li3 Li1 N7 C10 -132.8(3)
P2 Li1 N7 C10 151.5(5)
P1 Li1 N7 C10 -125.4(3)
N3 Li1 N7 P3 -21.7(4)
N5 Li1 N7 P3 109.3(9)
N2 Li1 N7 P3 90.6(2)
Li2 Li1 N7 P3 22.4(3)
Li3 Li1 N7 P3 78.0(2)
P2 Li1 N7 P3 2.3(7)
P1 Li1 N7 P3 85.5(3)
N3 Li1 N7 Li3 -99.7(3)
N5 Li1 N7 Li3 31.3(9)
N2 Li1 N7 Li3 12.5(2)
Li2 Li1 N7 Li3 -55.7(2)
P2 Li1 N7 Li3 -75.7(6)
P1 Li1 N7 Li3 7.4(3)
N1 Li3 N7 C10 15.0(6)
N2 Li3 N7 C10 93.0(4)
N6 Li3 N7 C10 -152.7(3)
P3 Li3 N7 C10 -127.4(4)
Li1 Li3 N7 C10 109.4(4)
Li2 Li3 N7 C10 159.1(3)
N1 Li3 N7 P3 142.4(4)
N2 Li3 N7 P3 -139.6(2)
N6 Li3 N7 P3 -25.23(15)
Li1 Li3 N7 P3 -123.2(2)
Li2 Li3 N7 P3 -73.46(18)
N1 Li3 N7 Li1 -94.4(4)
N2 Li3 N7 Li1 -16.4(3)
N6 Li3 N7 Li1 97.9(2)
P3 Li3 N7 Li1 123.2(2)
Li2 Li3 N7 Li1 49.7(2)
C5 N1 C1 C2 0.6(5)
Li3 N1 C1 C2 173.0(5)
N1 C1 C2 C3 -1.1(5)
C1 C2 C3 C4 0.6(6)
C2 C3 C4 C5 0.3(6)
C1 N1 C5 N2 178.8(3)
Li3 N1 C5 N2 2.4(3)
C1 N1 C5 C4 0.3(5)
Li3 N1 C5 C4 -176.0(3)
P1 N2 C5 N1 173.9(2)
Li3 N2 C5 N1 -2.4(3)
Li1 N2 C5 N1 -64.9(4)
P1 N2 C5 C4 -7.8(5)
Li3 N2 C5 C4 175.9(4)
Li1 N2 C5 C4 113.3(4)
C3 C4 C5 N1 -0.7(6)
C3 C4 C5 N2 -178.9(4)
P1 N4 C6 C61 176.2(2)
P2 N4 C6 C61 55.8(3)
Li2 N4 C6 C61 -48.3(4)
P1 N4 C6 C63 55.7(3)
P2 N4 C6 C63 -64.7(3)
Li2 N4 C6 C63 -168.9(3)
P1 N4 C6 C62 -64.3(3)
P2 N4 C6 C62 175.3(2)
Li2 N4 C6 C62 71.1(3)
P2 N3 C7 C73A -145.5(9)
Li2 N3 C7 C73A -19.5(9)
Li1 N3 C7 C73A 88.5(9)
P2 N3 C7 C71 57.9(4)
Li2 N3 C7 C71 -176.1(4)
Li1 N3 C7 C71 -68.1(5)
P2 N3 C7 C73 -177.2(3)
Li2 N3 C7 C73 -51.2(5)
Li1 N3 C7 C73 56.8(5)
P2 N3 C7 C72A -13.4(9)
Li2 N3 C7 C72A 112.5(8)
Li1 N3 C7 C72A -139.5(8)
P2 N3 C7 C72 -60.0(4)
Li2 N3 C7 C72 66.0(5)
Li1 N3 C7 C72 174.0(4)
P2 N3 C7 C71A 100.0(7)
Li2 N3 C7 C71A -134.0(8)
Li1 N3 C7 C71A -26.0(8)
P1 N5 C8 C82 176.5(3)
P2 N5 C8 C82 -60.2(4)
Li1 N5 C8 C82 50.1(4)
P1 N5 C8 C83 57.1(4)
P2 N5 C8 C83 -179.7(2)
Li1 N5 C8 C83 -69.3(4)
P1 N5 C8 C81 -63.6(4)
P2 N5 C8 C81 59.7(4)
Li1 N5 C8 C81 170.0(3)
P3 N6 C9 C92A 15.7(6)
Li2 N6 C9 C92A 158.9(6)
Li3 N6 C9 C92A -100.1(7)
P3 N6 C9 C91A -111.6(4)
Li2 N6 C9 C91A 31.6(5)
Li3 N6 C9 C91A 132.6(5)
P3 N6 C9 C91 -134.2(4)
Li2 N6 C9 C91 9.1(5)
Li3 N6 C9 C91 110.0(5)
P3 N6 C9 C93 107.9(4)
Li2 N6 C9 C93 -108.9(4)
Li3 N6 C9 C93 -8.0(5)
P3 N6 C9 C92 -19.3(5)
Li2 N6 C9 C92 123.9(4)
Li3 N6 C9 C92 -135.1(5)
P3 N6 C9 C93A 131.7(5)
Li2 N6 C9 C93A -85.1(5)
Li3 N6 C9 C93A 15.9(6)
P3 N7 C10 C104 -132.0(7)
Li1 N7 C10 C104 78.4(7)
Li3 N7 C10 C104 -18.5(8)
P3 N7 C10 C102 152.9(3)
Li1 N7 C10 C102 3.4(4)
Li3 N7 C10 C102 -93.6(4)
P3 N7 C10 C103 28.1(5)
Li1 N7 C10 C103 -121.5(4)
Li3 N7 C10 C103 141.6(4)
P3 N7 C10 C106 -0.2(10)
Li1 N7 C10 C106 -149.8(9)
Li3 N7 C10 C106 113.2(10)
P3 N7 C10 C101 -91.5(3)
Li1 N7 C10 C101 119.0(4)
Li3 N7 C10 C101 22.0(5)
P3 N7 C10 C105 119.0(8)
Li1 N7 C10 C105 -30.5(8)
Li3 N7 C10 C105 -127.5(8)
